data_2212268
loop_
_publ_author_name
'Ping Wang'
'Xin-Long Hu'
'Zhen-Hua Li'
'Wei-Guang Shan'

_publ_section_title
;
 Phenyl 2-oxoimidazolidine-1-carboxylate
;
_journal_coeditor_code KP2071
_journal_issue 2
_journal_name_full 'Acta Crystallographica Section E'
_journal_page_first o517
_journal_page_last o518
_journal_paper_doi 10.1107/S1600536806055309
_journal_volume 63
_journal_year 2007
_chemical_formula_iupac 'C10 H10 N2 O3'
_chemical_formula_moiety 'C10 H10 N2 O3'
_chemical_formula_sum 'C10 H10 N2 O3'
_chemical_formula_weight 206.20
_chemical_name_systematic
;
Phenyl 2-oxoimidazolidine-1-carboxylate
;
_space_group_IT_number 14
_symmetry_cell_setting monoclinic
_symmetry_space_group_name_Hall '-P 2ybc'
_symmetry_space_group_name_H-M 'P 1 21/c 1'
_atom_sites_solution_hydrogens geom
_atom_sites_solution_primary direct
_atom_sites_solution_secondary difmap
_audit_creation_method SHELXL-97
_cell_angle_alpha 90.00
_cell_angle_beta 95.207(3)
_cell_angle_gamma 90.00
_cell_formula_units_Z 4
_cell_length_a 6.3535(8)
_cell_length_b 14.0240(18)
_cell_length_c 10.8840(13)
_cell_measurement_reflns_used 1260
_cell_measurement_temperature 298(2)
_cell_measurement_theta_max 24.26
_cell_measurement_theta_min 2.34
_cell_volume 965.8(2)
_computing_cell_refinement 'SAINT (Bruker, 2002)'
_computing_data_collection 'SMART (Bruker, 2002)'
_computing_data_reduction SAINT
_computing_molecular_graphics 'XP (Bruker, 2002)'
_computing_publication_material SHELXL97
_computing_structure_refinement 'SHELXL97 (Sheldrick, 1997)'
_computing_structure_solution 'SHELXS97 (Sheldrick, 1997)'
_diffrn_ambient_temperature 298(2)
_diffrn_measured_fraction_theta_full 0.997
_diffrn_measured_fraction_theta_max 0.997
_diffrn_measurement_device_type 'Bruker APEX area-detector'
_diffrn_measurement_method '\f and \w'
_diffrn_radiation_monochromator graphite
_diffrn_radiation_source 'fine-focus sealed tube'
_diffrn_radiation_type MoK\a
_diffrn_radiation_wavelength 0.71073
_diffrn_reflns_av_R_equivalents 0.0447
_diffrn_reflns_av_sigmaI/netI 0.0548
_diffrn_reflns_limit_h_max 7
_diffrn_reflns_limit_h_min -7
_diffrn_reflns_limit_k_max 16
_diffrn_reflns_limit_k_min -16
_diffrn_reflns_limit_l_max 12
_diffrn_reflns_limit_l_min -9
_diffrn_reflns_number 4994
_diffrn_reflns_theta_full 25.01
_diffrn_reflns_theta_max 25.01
_diffrn_reflns_theta_min 2.37
_diffrn_standards_decay_% 0
_diffrn_standards_number 0
_exptl_absorpt_coefficient_mu 0.107
_exptl_absorpt_correction_T_max 0.9926
_exptl_absorpt_correction_T_min 0.9842
_exptl_absorpt_correction_type multi-scan
_exptl_absorpt_process_details '(SADABS; Bruker, 2002)'
_exptl_crystal_colour Colourless
_exptl_crystal_density_diffrn 1.418
_exptl_crystal_density_method 'not measured'
_exptl_crystal_description Block
_exptl_crystal_F_000 432
_exptl_crystal_size_max 0.15
_exptl_crystal_size_mid 0.12
_exptl_crystal_size_min 0.07
_refine_diff_density_max 0.150
_refine_diff_density_min -0.161
_refine_ls_extinction_method none
_refine_ls_goodness_of_fit_ref 1.074
_refine_ls_hydrogen_treatment constr
_refine_ls_matrix_type full
_refine_ls_number_parameters 136
_refine_ls_number_reflns 1704
_refine_ls_number_restraints 0
_refine_ls_restrained_S_all 1.074
_refine_ls_R_factor_all 0.1036
_refine_ls_R_factor_gt 0.0636
_refine_ls_shift/su_max 0.000
_refine_ls_shift/su_mean 0.000
_refine_ls_structure_factor_coef Fsqd
_refine_ls_weighting_details 'calc w=1/[\s^2^(Fo^2^)+(0.0452P)^2^+0.232P] where P=(Fo^2^+2Fc^2^)/3'
_refine_ls_weighting_scheme calc
_refine_ls_wR_factor_gt 0.1159
_refine_ls_wR_factor_ref 0.1305
_reflns_number_gt 1156
_reflns_number_total 1704
_reflns_threshold_expression I>2\s(I)
_cod_data_source_file kp2071.cif
_cod_data_source_block I
_cod_depositor_comments
;
The following automatic conversions were performed:
'_symmetry_cell_setting' value 'Monoclinic' changed to 'monoclinic'
according to '/home/saulius/struct/CIF-dictionaries/cif_core.dic'
dictionary named 'cif_core.dic' version 2.4.1 from 2010-06-29.

Automatic conversion script
Id: cif_fix_enum 1527 2010-12-29 10:47:43Z saulius 

The following automatic conversions were performed:

'_symmetry_cell_setting' value 'Monoclinic' changed to 'monoclinic'
according to /home/saulius/struct/CIF-dictionaries/cif_core.dic
dictionary named 'cif_core.dic' version 2.4.1 from 2010-06-29.

Automatic conversion script
Id: cif_fix_values 1715 2011-07-08 13:25:40Z adriana 
;
_cod_original_sg_symbol_H-M 'P 21/c'
_cod_database_code 2212268
_cod_database_fobs_code 2212268

loop_
_symmetry_equiv_pos_as_xyz
'x, y, z'
'-x, y+1/2, -z+1/2'
'-x, -y, -z'
'x, -y-1/2, z-1/2'

loop_
_atom_site_type_symbol
_atom_site_label
_atom_site_fract_x
_atom_site_fract_y
_atom_site_fract_z
_atom_site_U_iso_or_equiv
_atom_site_adp_type
_atom_site_calc_flag
_atom_site_refinement_flags
_atom_site_occupancy
O O1 0.2082(3) 0.47526(13) 0.33051(19) 0.0536(6) Uani d . 1
O O2 0.0051(3) 0.35450(15) 0.25090(19) 0.0601(7) Uani d . 1
O O3 -0.3326(3) 0.42602(14) 0.09373(19) 0.0597(7) Uani d . 1
N N1 -0.0379(4) 0.50807(15) 0.1801(2) 0.0431(6) Uani d . 1
N N2 -0.2653(4) 0.58139(16) 0.0497(2) 0.0558(7) Uani d . 1
H H2 -0.3772 0.5918 0.0010 0.067 Uiso calc R 1
C C1 0.3251(4) 0.41197(19) 0.4110(3) 0.0417(7) Uani d . 1
C C2 0.5033(5) 0.3720(2) 0.3745(3) 0.0560(9) Uani d . 1
H H2A 0.5436 0.3830 0.2957 0.067 Uiso calc R 1
C C3 0.6242(5) 0.3145(2) 0.4567(4) 0.0655(10) Uani d . 1
H H3 0.7473 0.2868 0.4331 0.079 Uiso calc R 1
C C4 0.5645(6) 0.2983(2) 0.5711(4) 0.0627(10) Uani d . 1
H H4 0.6455 0.2589 0.6255 0.075 Uiso calc R 1
C C5 0.3858(6) 0.3397(2) 0.6067(3) 0.0665(10) Uani d . 1
H H5 0.3461 0.3291 0.6857 0.080 Uiso calc R 1
C C6 0.2637(5) 0.3972(2) 0.5261(3) 0.0598(9) Uani d . 1
H H6 0.1414 0.4255 0.5499 0.072 Uiso calc R 1
C C7 0.0525(4) 0.4363(2) 0.2535(3) 0.0420(7) Uani d . 1
C C8 -0.2270(5) 0.4984(2) 0.1047(3) 0.0416(7) Uani d . 1
C C9 0.0451(5) 0.60541(19) 0.1756(3) 0.0481(8) Uani d . 1
H H9A 0.1887 0.6056 0.1520 0.058 Uiso calc R 1
H H9B 0.0424 0.6370 0.2547 0.058 Uiso calc R 1
C C10 -0.1061(5) 0.6530(2) 0.0775(3) 0.0485(8) Uani d . 1
H H10A -0.1667 0.7105 0.1092 0.058 Uiso calc R 1
H H10B -0.0350 0.6689 0.0050 0.058 Uiso calc R 1

loop_
_atom_site_aniso_label
_atom_site_aniso_U_11
_atom_site_aniso_U_22
_atom_site_aniso_U_33
_atom_site_aniso_U_12
_atom_site_aniso_U_13
_atom_site_aniso_U_23
O1 0.0555(14) 0.0359(11) 0.0632(14) -0.0015(10) -0.0279(11) 0.0039(10)
O2 0.0654(15) 0.0362(12) 0.0725(16) -0.0084(11) -0.0270(12) 0.0080(11)
O3 0.0563(14) 0.0466(13) 0.0708(16) -0.0159(11) -0.0233(11) 0.0138(11)
N1 0.0419(14) 0.0352(13) 0.0486(15) -0.0065(11) -0.0158(12) 0.0045(11)
N2 0.0500(16) 0.0446(15) 0.0672(18) -0.0092(13) -0.0244(13) 0.0170(14)
C1 0.0399(18) 0.0331(16) 0.049(2) -0.0028(14) -0.0151(14) -0.0001(14)
C2 0.051(2) 0.056(2) 0.061(2) 0.0028(17) 0.0024(17) 0.0038(17)
C3 0.049(2) 0.060(2) 0.086(3) 0.0148(18) -0.004(2) 0.000(2)
C4 0.066(3) 0.0436(19) 0.071(3) 0.0043(18) -0.031(2) -0.0014(18)
C5 0.090(3) 0.066(2) 0.042(2) 0.012(2) -0.0062(19) 0.0011(17)
C6 0.061(2) 0.062(2) 0.055(2) 0.0177(18) -0.0006(18) -0.0086(18)
C7 0.0403(19) 0.0395(18) 0.0445(18) -0.0019(14) -0.0057(14) 0.0007(15)
C8 0.0417(18) 0.0405(17) 0.0408(18) -0.0059(15) -0.0056(14) 0.0023(15)
C9 0.0441(18) 0.0390(17) 0.059(2) -0.0058(14) -0.0085(15) 0.0052(15)
C10 0.052(2) 0.0391(17) 0.052(2) -0.0029(15) -0.0087(15) 0.0053(15)

loop_
_atom_type_symbol
_atom_type_description
_atom_type_scat_dispersion_real
_atom_type_scat_dispersion_imag
_atom_type_scat_source
C C 0.0033 0.0016 'International Tables Vol C Tables 4.2.6.8 and 6.1.1.4'
H H 0.0000 0.0000 'International Tables Vol C Tables 4.2.6.8 and 6.1.1.4'
N N 0.0061 0.0033 'International Tables Vol C Tables 4.2.6.8 and 6.1.1.4'
O O 0.0106 0.0060 'International Tables Vol C Tables 4.2.6.8 and 6.1.1.4'

loop_
_geom_angle_atom_site_label_1
_geom_angle_atom_site_label_2
_geom_angle_atom_site_label_3
_geom_angle
_geom_angle_publ_flag
C7 O1 C1 116.4(2) yes
C7 N1 C8 124.1(2) yes
C7 N1 C9 124.5(2) yes
C8 N1 C9 111.3(2) yes
C8 N2 C10 115.0(2) yes
C8 N2 H2 122.5 ?
C10 N2 H2 122.5 ?
C2 C1 C6 121.6(3) ?
C2 C1 O1 119.1(3) ?
C6 C1 O1 119.2(3) ?
C1 C2 C3 118.8(3) ?
C1 C2 H2A 120.6 ?
C3 C2 H2A 120.6 ?
C4 C3 C2 120.5(3) ?
C4 C3 H3 119.8 ?
C2 C3 H3 119.8 ?
C3 C4 C5 120.0(3) ?
C3 C4 H4 120.0 ?
C5 C4 H4 120.0 ?
C4 C5 C6 120.3(3) ?
C4 C5 H5 119.9 ?
C6 C5 H5 119.9 ?
C1 C6 C5 118.9(3) ?
C1 C6 H6 120.6 ?
C5 C6 H6 120.6 ?
O2 C7 O1 125.1(3) ?
O2 C7 N1 127.0(3) ?
O1 C7 N1 107.9(2) ?
O3 C8 N2 127.9(3) ?
O3 C8 N1 125.1(3) ?
N2 C8 N1 107.1(2) ?
N1 C9 C10 103.0(2) ?
N1 C9 H9A 111.2 ?
C10 C9 H9A 111.2 ?
N1 C9 H9B 111.2 ?
C10 C9 H9B 111.2 ?
H9A C9 H9B 109.1 ?
N2 C10 C9 103.2(2) ?
N2 C10 H10A 111.1 ?
C9 C10 H10A 111.1 ?
N2 C10 H10B 111.1 ?
C9 C10 H10B 111.1 ?
H10A C10 H10B 109.1 ?

loop_
_geom_bond_atom_site_label_1
_geom_bond_atom_site_label_2
_geom_bond_distance
_geom_bond_publ_flag
O1 C7 1.352(3) yes
O1 C1 1.410(3) yes
O2 C7 1.186(3) yes
O3 C8 1.217(3) yes
N1 C7 1.378(3) yes
N1 C8 1.399(4) yes
N1 C9 1.466(3) yes
N2 C8 1.321(3) yes
N2 C10 1.438(3) yes
N2 H2 0.8600 ?
C1 C2 1.355(4) ?
C1 C6 1.361(4) ?
C2 C3 1.383(4) ?
C2 H2A 0.9300 ?
C3 C4 1.354(4) ?
C3 H3 0.9300 ?
C4 C5 1.362(5) ?
C4 H4 0.9300 ?
C5 C6 1.378(4) ?
C5 H5 0.9300 ?
C6 H6 0.9300 ?
C9 C10 1.524(4) ?
C9 H9A 0.9700 ?
C9 H9B 0.9700 ?
C10 H10A 0.9700 ?
C10 H10B 0.9700 ?

loop_
_geom_hbond_atom_site_label_D
_geom_hbond_atom_site_label_H
_geom_hbond_atom_site_label_A
_geom_hbond_site_symmetry_A
_geom_hbond_distance_DH
_geom_hbond_distance_HA
_geom_hbond_distance_DA
_geom_hbond_angle_DHA
N2 H2 O3 3_465 0.86 2.04 2.872(3) 161.3
C4 H4 O3 4_666 0.93 2.62 3.218(4) 122.5
C2 H2A O3 1_655 0.93 2.48 3.403(4) 174.6
C10 H10B O2 3_565 0.97 2.83 3.690(4) 148.4

loop_
_geom_torsion_atom_site_label_1
_geom_torsion_atom_site_label_2
_geom_torsion_atom_site_label_3
_geom_torsion_atom_site_label_4
_geom_torsion
C7 O1 C1 C2 91.4(3)
C7 O1 C1 C6 -92.7(3)
C6 C1 C2 C3 0.3(5)
O1 C1 C2 C3 176.1(3)
C1 C2 C3 C4 0.3(5)
C2 C3 C4 C5 -0.9(5)
C3 C4 C5 C6 0.8(5)
C2 C1 C6 C5 -0.4(5)
O1 C1 C6 C5 -176.2(3)
C4 C5 C6 C1 -0.2(5)
C1 O1 C7 O2 1.7(4)
C1 O1 C7 N1 -178.0(2)
C8 N1 C7 O2 12.1(5)
C9 N1 C7 O2 -171.3(3)
C8 N1 C7 O1 -168.2(2)
C9 N1 C7 O1 8.4(4)
C10 N2 C8 O3 -177.6(3)
C10 N2 C8 N1 2.3(4)
C7 N1 C8 O3 -0.9(5)
C9 N1 C8 O3 -177.9(3)
C7 N1 C8 N2 179.2(3)
C9 N1 C8 N2 2.2(3)
C7 N1 C9 C10 177.7(3)
C8 N1 C9 C10 -5.4(3)
C8 N2 C10 C9 -5.6(3)
N1 C9 C10 N2 6.1(3)

loop_
_cod_related_entry_id
_cod_related_entry_database
_cod_related_entry_code
1 ChemSpider 15383598
